data_9015145
loop_
_publ_author_name
'Jouini, A.'
'Dabbabi, M.'
'Durif, A.'

_publ_section_title
;
 Structure cristalline du tetrametaphosphate de nickelammonium
 heptahydrate: Ni (N H4)2 P4 O12 (H2 O)7
 _cod_database_code 1007154
;
_journal_name_full 'Journal of Solid State Chemistry'
_journal_page_first 6
_journal_page_last 12
_journal_paper_doi 10.1016/0022-4596(85)90157-4
_journal_volume 60
_journal_year 1985
_chemical_formula_sum 'N2 Ni O19 P4'
_space_group_IT_number 2
_symmetry_space_group_name_Hall '-P 1'
_symmetry_space_group_name_H-M 'P -1'
_cell_angle_alpha 98.05
_cell_angle_beta 97.25
_cell_angle_gamma 103.01
_cell_length_a 13.841
_cell_length_b 9.621
_cell_length_c 7.482
_cell_formula_units_Z 2
_cell_volume 948.261
_database_code_amcsd 0013557
_exptl_crystal_density_diffrn 1.802
_cod_duplicate_entry 1007154
_cod_original_formula_sum 'Ni P4 N2 O19'
_cod_database_code 9015145
_amcsd_formula_title 'H22 N2 Ni O19 P4'

loop_
_space_group_symop_operation_xyz
x,y,z
-x,-y,-z

loop_
_atom_site_label
_atom_site_fract_x
_atom_site_fract_y
_atom_site_fract_z
_atom_site_attached_hydrogens
Ni1 0.00000 0.00000 0.00000 0
Ni2 0.50000 0.50000 0.50000 0
P1 0.02990 0.28890 0.82160 0
P2 0.14570 0.08230 0.69850 0
P3 0.21610 0.51360 -0.02480 0
P4 0.32130 0.28030 0.94150 0
N1 0.19810 0.46800 0.47600 4
N2 0.01700 0.67500 0.67300 4
O1 0.97130 0.18140 0.91500 0
O2 0.02220 0.62840 0.28700 0
O3 0.09320 0.21280 0.69000 0
O4 0.10860 -0.00320 0.83900 0
O5 0.13800 0.00650 0.50800 0
O6 0.26230 0.16490 0.76300 0
O7 0.28340 0.23690 0.10800 0
O8 0.42950 0.30270 0.93500 0
O9 0.28990 0.42410 0.89700 0
O10 0.19690 0.60340 0.83700 0
O11 0.25640 0.58460 0.16400 0
O12 0.11720 0.39310 0.97900 0
O13 0.35950 0.35940 0.46100 2
O14 0.45310 0.62320 0.31500 2
O15 0.46000 0.62760 0.70700 2
O16 0.10580 0.12670 0.21300 2
O17 0.24800 0.87500 0.25000 2
O18 0.41600 0.05500 0.45900 2
O19 0.34100 0.82600 0.70300 2

loop_
_cod_related_entry_id
_cod_related_entry_database
_cod_related_entry_code
1 AMCSD 0013557
